data_4087002
loop_
_publ_author_name
'Huang, Wenliang'
'Diaconescu, Paula L.'

_publ_section_title
;
 Aromatic C--F Bond Activation by Rare-Earth-Metal Complexes
;
_journal_issue 1
_journal_name_full Organometallics
_journal_page_first 89
_journal_paper_doi 10.1021/acs.organomet.6b00661
_journal_volume 36
_journal_year 2017
_chemical_formula_sum 'C52 H92 F2 Fe2 Lu2 N4 O2 Si4'
_chemical_formula_weight 1417.30
_chemical_name_systematic
; 
 ? 
;
_space_group_IT_number 14
_symmetry_cell_setting monoclinic
_symmetry_space_group_name_Hall '-P 2yn'
_symmetry_space_group_name_H-M 'P 1 21/n 1'
_atom_sites_solution_hydrogens geom
_atom_sites_solution_primary direct
_atom_sites_solution_secondary difmap
_audit_creation_method SHELXL-97
_cell_angle_alpha 90.00
_cell_angle_beta 102.539(2)
_cell_angle_gamma 90.00
_cell_formula_units_Z 2
_cell_length_a 15.494(3)
_cell_length_b 11.624(3)
_cell_length_c 16.746(4)
_cell_measurement_reflns_used 7422
_cell_measurement_temperature 100(2)
_cell_measurement_theta_max 28.03
_cell_measurement_theta_min 3.50
_cell_volume 2944.1(12)
_computing_structure_refinement 'SHELXL-97 (Sheldrick, 1997)'
_computing_structure_solution 'SHELXS-97 (Sheldrick, 1990)'
_diffrn_ambient_temperature 100(2)
_diffrn_measured_fraction_theta_full 0.993
_diffrn_measured_fraction_theta_max 0.993
_diffrn_measurement_device_type 'Bruker APEX-II'
_diffrn_radiation_monochromator graphite
_diffrn_radiation_source 'fine-focus sealed tube'
_diffrn_radiation_type MoK\a
_diffrn_radiation_wavelength 0.71073
_diffrn_reflns_av_R_equivalents 0.0430
_diffrn_reflns_av_sigmaI/netI 0.0382
_diffrn_reflns_limit_h_max 18
_diffrn_reflns_limit_h_min -18
_diffrn_reflns_limit_k_max 13
_diffrn_reflns_limit_k_min -13
_diffrn_reflns_limit_l_max 19
_diffrn_reflns_limit_l_min -19
_diffrn_reflns_number 20945
_diffrn_reflns_theta_full 25.00
_diffrn_reflns_theta_max 25.00
_diffrn_reflns_theta_min 3.65
_exptl_absorpt_coefficient_mu 3.935
_exptl_absorpt_correction_T_max 0.7457
_exptl_absorpt_correction_T_min 0.5781
_exptl_absorpt_correction_type multi-scan
_exptl_absorpt_process_details 'Bruker AXS area detector scaling and absorption correction'
_exptl_crystal_density_diffrn 1.599
_exptl_crystal_density_method 'not measured'
_exptl_crystal_description block
_exptl_crystal_F_000 1432
_exptl_crystal_size_max 0.12
_exptl_crystal_size_mid 0.09
_exptl_crystal_size_min 0.08
_refine_diff_density_max 2.166
_refine_diff_density_min -1.693
_refine_diff_density_rms 0.195
_refine_ls_extinction_method none
_refine_ls_goodness_of_fit_ref 1.242
_refine_ls_hydrogen_treatment constr
_refine_ls_matrix_type full
_refine_ls_number_parameters 334
_refine_ls_number_reflns 5133
_refine_ls_number_restraints 0
_refine_ls_restrained_S_all 1.242
_refine_ls_R_factor_all 0.0673
_refine_ls_R_factor_gt 0.0548
_refine_ls_shift/su_max 0.000
_refine_ls_shift/su_mean 0.000
_refine_ls_structure_factor_coef Fsqd
_refine_ls_weighting_details 'calc w=1/[\s^2^(Fo^2^)+(0.0000P)^2^+69.9958P] where P=(Fo^2^+2Fc^2^)/3'
_refine_ls_weighting_scheme calc
_refine_ls_wR_factor_gt 0.1266
_refine_ls_wR_factor_ref 0.1297
_reflns_number_gt 4361
_reflns_number_total 5133
_reflns_threshold_expression >2sigma(I)
_cod_data_source_file om6b00661_si_002.cif
_cod_data_source_block pld1345sm
_cod_original_cell_volume 2944.1(11)
_cod_original_sg_symbol_H-M P2(1)/n
_cod_database_code 4087002

loop_
_symmetry_equiv_pos_as_xyz
'x, y, z'
'-x+1/2, y+1/2, -z+1/2'
'-x, -y, -z'
'x-1/2, -y-1/2, z-1/2'

loop_
_atom_site_label
_atom_site_type_symbol
_atom_site_fract_x
_atom_site_fract_y
_atom_site_fract_z
_atom_site_U_iso_or_equiv
_atom_site_adp_type
_atom_site_occupancy
_atom_site_symmetry_multiplicity
_atom_site_calc_flag
_atom_site_refinement_flags
_atom_site_disorder_assembly
_atom_site_disorder_group
Lu1 Lu 0.41582(3) 0.95061(4) 0.05008(2) 0.01414(13) Uani 1 1 d . . .
Fe1 Fe 0.20866(8) 1.05450(13) -0.00274(8) 0.0174(3) Uani 1 1 d . A .
Si1 Si 0.33594(19) 0.7060(3) -0.0735(2) 0.0263(7) Uani 1 1 d . . .
F1 F 0.5549(3) 0.9362(5) 0.0449(3) 0.0180(12) Uani 1 1 d . . .
N1 N 0.3216(5) 0.8297(7) -0.0222(5) 0.0208(19) Uani 1 1 d . A .
N2 N 0.3807(5) 1.0650(8) 0.1418(5) 0.023(2) Uani 1 1 d . . .
O1 O 0.4712(4) 0.8141(7) 0.1458(4) 0.0244(17) Uani 1 1 d . . .
C1 C 0.5606(7) 0.7618(10) 0.1709(7) 0.027(3) Uani 1 1 d . A .
H1A H 0.6025 0.8161 0.2045 0.032 Uiso 1 1 calc R . .
H1B H 0.5837 0.7396 0.1224 0.032 Uiso 1 1 calc R . .
C2 C 0.5473(9) 0.6584(12) 0.2195(9) 0.046(4) Uani 1 1 d . . .
H2A H 0.6008 0.6423 0.2624 0.055 Uiso 1 1 calc R A .
H2B H 0.5334 0.5900 0.1838 0.055 Uiso 1 1 calc R . .
C3 C 0.4710(9) 0.6889(15) 0.2567(9) 0.056(4) Uani 1 1 d . A .
H3A H 0.4905 0.7356 0.3068 0.067 Uiso 1 1 calc R . .
H3B H 0.4404 0.6191 0.2702 0.067 Uiso 1 1 calc R . .
Si3 Si 0.4419(7) 1.1472(16) 0.2265(8) 0.030(4) Uani 0.339(18) 1 d P A 1
C62 C 0.3988(19) 1.133(3) 0.3247(19) 0.029(9) Uani 0.339(18) 1 d P A 1
C64 C 0.468(2) 1.182(4) 0.395(2) 0.033(10) Uani 0.339(18) 1 d P A 1
H64A H 0.5233 1.1399 0.3999 0.050 Uiso 0.339(18) 1 calc PR A 1
H64B H 0.4467 1.1737 0.4462 0.050 Uiso 0.339(18) 1 calc PR A 1
H64C H 0.4770 1.2635 0.3852 0.050 Uiso 0.339(18) 1 calc PR A 1
C66 C 0.316(4) 1.219(6) 0.313(4) 0.068(3) Uani 0.339(18) 1 d P A 1
H66A H 0.3191 1.2751 0.2702 0.102 Uiso 0.339(18) 1 calc PR A 1
H66B H 0.3166 1.2594 0.3646 0.102 Uiso 0.339(18) 1 calc PR A 1
H66C H 0.2608 1.1748 0.2974 0.102 Uiso 0.339(18) 1 calc PR A 1
Si4 Si 0.4198(5) 1.0822(8) 0.2454(3) 0.029(2) Uani 0.661(18) 1 d P A 2
C61 C 0.4057(11) 1.2344(17) 0.2779(11) 0.032(5) Uani 0.661(18) 1 d P A 2
C63 C 0.4600(14) 1.256(2) 0.3644(12) 0.034(5) Uani 0.661(18) 1 d P A 2
H63A H 0.5231 1.2538 0.3639 0.051 Uiso 0.661(18) 1 calc PR A 2
H63B H 0.4467 1.1962 0.4013 0.051 Uiso 0.661(18) 1 calc PR A 2
H63C H 0.4449 1.3315 0.3834 0.051 Uiso 0.661(18) 1 calc PR A 2
C65 C 0.3089(18) 1.261(3) 0.2799(18) 0.068(3) Uani 0.661(18) 1 d P A 2
H65A H 0.3031 1.3423 0.2926 0.102 Uiso 0.661(18) 1 calc PR A 2
H65B H 0.2909 1.2134 0.3219 0.102 Uiso 0.661(18) 1 calc PR A 2
H65C H 0.2709 1.2434 0.2264 0.102 Uiso 0.661(18) 1 calc PR A 2
C71 C 0.3667(11) 0.9977(15) 0.3219(10) 0.068(3) Uani 1 1 d . . .
H71A H 0.4182 0.9472 0.3264 0.102 Uiso 0.339(18) 1 calc PR A 1
H71B H 0.3248 0.9827 0.2701 0.102 Uiso 0.339(18) 1 calc PR A 1
H71C H 0.3380 0.9827 0.3675 0.102 Uiso 0.339(18) 1 calc PR A 1
H71D H 0.3700 0.9150 0.3114 0.102 Uiso 0.661(18) 1 calc PR A 2
H71E H 0.3047 1.0205 0.3151 0.102 Uiso 0.661(18) 1 calc PR A 2
H71F H 0.3985 1.0146 0.3779 0.102 Uiso 0.661(18) 1 calc PR A 2
C4 C 0.4128(7) 0.7571(12) 0.1904(8) 0.036(3) Uani 1 1 d . A .
H4A H 0.3711 0.7058 0.1536 0.043 Uiso 1 1 calc R . .
H4B H 0.3784 0.8145 0.2141 0.043 Uiso 1 1 calc R . .
C5 C 0.2447(6) 0.8970(9) -0.0502(6) 0.020(2) Uani 1 1 d . . .
C6 C 0.1621(7) 0.8912(9) -0.0252(7) 0.023(2) Uani 1 1 d . A .
H6 H 0.1477 0.8370 0.0164 0.028 Uiso 1 1 calc R . .
C7 C 0.1029(6) 0.9720(10) -0.0715(7) 0.026(3) Uani 1 1 d . . .
H7 H 0.0397 0.9837 -0.0687 0.032 Uiso 1 1 calc R A .
C8 C 0.1492(6) 1.0330(9) -0.1234(7) 0.024(2) Uani 1 1 d . A .
H8 H 0.1245 1.0954 -0.1630 0.028 Uiso 1 1 calc R . .
C9 C 0.2361(6) 0.9886(9) -0.1091(6) 0.020(2) Uani 1 1 d . A .
H9 H 0.2840 1.0162 -0.1358 0.024 Uiso 1 1 calc R . .
C10 C 0.2990(7) 1.1134(10) 0.1029(6) 0.024(2) Uani 1 1 d . A .
C11 C 0.2128(6) 1.0828(10) 0.1172(6) 0.022(2) Uani 1 1 d . . .
H11 H 0.2003 1.0254 0.1577 0.027 Uiso 1 1 calc R A .
C12 C 0.1499(7) 1.1585(10) 0.0670(7) 0.028(3) Uani 1 1 d . A .
H12 H 0.0851 1.1610 0.0658 0.034 Uiso 1 1 calc R . .
C13 C 0.1935(7) 1.2253(10) 0.0182(8) 0.031(3) Uani 1 1 d . . .
H13 H 0.1656 1.2837 -0.0233 0.037 Uiso 1 1 calc R A .
C14 C 0.2852(7) 1.1967(9) 0.0396(7) 0.023(2) Uani 1 1 d . A .
H14 H 0.3322 1.2300 0.0141 0.028 Uiso 1 1 calc R . .
C15 C 0.4569(8) 0.6724(12) -0.0433(10) 0.048(4) Uani 1 1 d . . .
H15A H 0.4692 0.6017 -0.0706 0.072 Uiso 1 1 calc R . .
H15B H 0.4740 0.6620 0.0161 0.072 Uiso 1 1 calc R . .
H15C H 0.4908 0.7361 -0.0596 0.072 Uiso 1 1 calc R . .
C16 C 0.2998(9) 0.7281(12) -0.1869(8) 0.045(3) Uani 1 1 d . . .
H16A H 0.3180 0.6620 -0.2156 0.068 Uiso 1 1 calc R . .
H16B H 0.3271 0.7982 -0.2026 0.068 Uiso 1 1 calc R . .
H16C H 0.2353 0.7358 -0.2018 0.068 Uiso 1 1 calc R . .
C17 C 0.2748(8) 0.5717(10) -0.0500(9) 0.041(3) Uani 1 1 d . . .
C18 C 0.3071(14) 0.5299(14) 0.0368(11) 0.084(6) Uani 1 1 d . . .
H18A H 0.2810 0.4545 0.0431 0.126 Uiso 1 1 calc R . .
H18B H 0.2895 0.5848 0.0747 0.126 Uiso 1 1 calc R . .
H18C H 0.3717 0.5232 0.0488 0.126 Uiso 1 1 calc R . .
C19 C 0.2885(10) 0.4744(11) -0.1067(10) 0.056(4) Uani 1 1 d . . .
H19A H 0.2632 0.4963 -0.1635 0.084 Uiso 1 1 calc R . .
H19B H 0.2591 0.4048 -0.0930 0.084 Uiso 1 1 calc R . .
H19C H 0.3519 0.4596 -0.1002 0.084 Uiso 1 1 calc R . .
C20 C 0.1767(9) 0.5949(13) -0.0619(14) 0.075(6) Uani 1 1 d . . .
H20A H 0.1551 0.6322 -0.1150 0.113 Uiso 1 1 calc R . .
H20B H 0.1662 0.6456 -0.0182 0.113 Uiso 1 1 calc R . .
H20C H 0.1453 0.5221 -0.0602 0.113 Uiso 1 1 calc R . .
C22 C 0.5469(10) 1.0612(16) 0.2563(10) 0.068(3) Uani 1 1 d . . .
H22A H 0.5375 0.9966 0.2910 0.102 Uiso 0.339(18) 1 calc PR A 1
H22B H 0.5942 1.1105 0.2865 0.102 Uiso 0.339(18) 1 calc PR A 1
H22C H 0.5637 1.0318 0.2070 0.102 Uiso 0.339(18) 1 calc PR A 1
H22D H 0.5655 0.9895 0.2858 0.102 Uiso 0.661(18) 1 calc PR A 2
H22E H 0.5786 1.1261 0.2868 0.102 Uiso 0.661(18) 1 calc PR A 2
H22F H 0.5604 1.0576 0.2019 0.102 Uiso 0.661(18) 1 calc PR A 2
C26 C 0.4426(10) 1.3158(13) 0.2183(9) 0.051(4) Uani 1 1 d . . .
H26A H 0.4350 1.3494 0.2700 0.076 Uiso 0.339(18) 1 calc PR A 1
H26B H 0.3941 1.3408 0.1739 0.076 Uiso 0.339(18) 1 calc PR A 1
H26C H 0.4991 1.3412 0.2071 0.076 Uiso 0.339(18) 1 calc PR A 1
H26D H 0.4621 1.2695 0.1766 0.076 Uiso 0.661(18) 1 calc PR A 2
H26E H 0.4928 1.3597 0.2494 0.076 Uiso 0.661(18) 1 calc PR A 2
H26F H 0.3961 1.3689 0.1918 0.076 Uiso 0.661(18) 1 calc PR A 2

loop_
_atom_site_aniso_label
_atom_site_aniso_U_11
_atom_site_aniso_U_22
_atom_site_aniso_U_33
_atom_site_aniso_U_23
_atom_site_aniso_U_13
_atom_site_aniso_U_12
Lu1 0.0096(2) 0.0165(2) 0.0154(2) 0.0007(2) 0.00075(14) 0.00101(19)
Fe1 0.0124(7) 0.0166(7) 0.0223(7) -0.0017(7) 0.0015(6) 0.0001(6)
Si1 0.0177(15) 0.0187(16) 0.0382(18) -0.0105(14) -0.0035(13) 0.0032(12)
F1 0.013(3) 0.017(3) 0.022(3) 0.007(3) -0.001(2) 0.004(2)
N1 0.015(4) 0.017(5) 0.028(5) 0.001(4) 0.002(4) 0.000(4)
N2 0.014(4) 0.037(6) 0.016(4) -0.001(4) -0.001(3) 0.012(4)
O1 0.016(4) 0.034(5) 0.024(4) 0.014(3) 0.005(3) 0.005(3)
C1 0.021(6) 0.022(6) 0.035(6) 0.011(5) -0.001(5) 0.009(5)
C2 0.039(7) 0.042(8) 0.061(9) 0.033(7) 0.018(7) 0.012(6)
C3 0.044(8) 0.071(11) 0.053(9) 0.037(8) 0.010(7) 0.002(8)
Si3 0.015(5) 0.045(10) 0.030(6) -0.010(6) 0.003(4) 0.000(5)
C62 0.007(14) 0.06(3) 0.019(17) -0.010(16) 0.004(12) -0.013(15)
C64 0.03(2) 0.05(3) 0.013(17) -0.010(18) -0.004(15) 0.016(19)
C66 0.054(6) 0.075(8) 0.069(7) -0.019(6) 0.001(5) 0.026(6)
Si4 0.028(3) 0.039(5) 0.018(3) -0.006(3) 0.001(2) 0.012(3)
C61 0.017(8) 0.045(12) 0.031(10) -0.003(9) 0.001(7) 0.005(8)
C63 0.036(11) 0.038(13) 0.029(11) -0.010(10) 0.010(9) -0.009(10)
C65 0.054(6) 0.075(8) 0.069(7) -0.019(6) 0.001(5) 0.026(6)
C71 0.054(6) 0.075(8) 0.069(7) -0.019(6) 0.001(5) 0.026(6)
C4 0.020(6) 0.049(8) 0.041(7) 0.016(6) 0.013(5) -0.004(6)
C5 0.016(5) 0.021(5) 0.020(5) -0.009(4) -0.003(4) 0.002(4)
C6 0.025(6) 0.018(6) 0.028(6) -0.003(5) 0.010(5) 0.000(4)
C7 0.008(5) 0.034(7) 0.036(6) -0.014(5) 0.000(4) -0.001(4)
C8 0.017(5) 0.019(6) 0.029(6) -0.002(5) -0.008(4) 0.008(4)
C9 0.015(5) 0.022(6) 0.019(5) -0.005(4) -0.005(4) -0.002(4)
C10 0.023(5) 0.034(7) 0.012(5) -0.005(5) -0.001(4) 0.015(5)
C11 0.011(5) 0.036(7) 0.019(5) 0.011(5) 0.002(4) 0.014(4)
C12 0.013(5) 0.034(7) 0.034(6) -0.005(6) -0.002(5) 0.004(5)
C13 0.021(6) 0.020(6) 0.042(7) -0.010(5) -0.013(5) 0.003(5)
C14 0.022(5) 0.016(5) 0.028(6) -0.005(5) -0.002(5) -0.002(4)
C15 0.020(6) 0.041(8) 0.078(11) -0.025(8) -0.002(6) 0.011(6)
C16 0.048(8) 0.042(8) 0.043(8) -0.018(7) 0.006(6) -0.002(7)
C17 0.037(7) 0.012(6) 0.067(9) -0.002(6) -0.003(6) 0.002(5)
C18 0.122(16) 0.037(10) 0.080(13) 0.002(9) -0.008(11) -0.044(10)
C19 0.048(8) 0.017(7) 0.095(12) -0.020(7) -0.003(8) -0.001(6)
C20 0.032(8) 0.029(8) 0.17(2) -0.008(10) 0.028(10) -0.015(6)
C22 0.054(6) 0.075(8) 0.069(7) -0.019(6) 0.001(5) 0.026(6)
C26 0.051(9) 0.049(9) 0.044(8) 0.010(7) -0.008(7) -0.027(7)

loop_
_atom_type_symbol
_atom_type_description
_atom_type_scat_dispersion_real
_atom_type_scat_dispersion_imag
_atom_type_scat_source
C C 0.0033 0.0016 'International Tables Vol C Tables 4.2.6.8 and 6.1.1.4'
H H 0.0000 0.0000 'International Tables Vol C Tables 4.2.6.8 and 6.1.1.4'
N N 0.0061 0.0033 'International Tables Vol C Tables 4.2.6.8 and 6.1.1.4'
O O 0.0106 0.0060 'International Tables Vol C Tables 4.2.6.8 and 6.1.1.4'
Si Si 0.0817 0.0704 'International Tables Vol C Tables 4.2.6.8 and 6.1.1.4'
Fe Fe 0.3463 0.8444 'International Tables Vol C Tables 4.2.6.8 and 6.1.1.4'
Lu Lu -0.4720 5.8584 'International Tables Vol C Tables 4.2.6.8 and 6.1.1.4'
F F 0.0171 0.0103 'International Tables Vol C Tables 4.2.6.8 and 6.1.1.4'

loop_
_geom_angle_atom_site_label_1
_geom_angle_atom_site_label_2
_geom_angle_atom_site_label_3
_geom_angle
_geom_angle_site_symmetry_1
_geom_angle_site_symmetry_3
F1 Lu1 F1 69.8(2) . 3_675
F1 Lu1 N2 118.2(3) . .
F1 Lu1 N2 105.5(3) 3_675 .
F1 Lu1 N1 118.3(3) . .
F1 Lu1 N1 101.7(3) 3_675 .
N2 Lu1 N1 122.7(3) . .
F1 Lu1 O1 75.6(2) . .
F1 Lu1 O1 145.3(2) 3_675 .
N2 Lu1 O1 92.4(3) . .
N1 Lu1 O1 92.6(3) . .
F1 Lu1 C5 138.7(2) . .
F1 Lu1 C5 90.9(3) 3_675 .
N2 Lu1 C5 101.7(3) . .
N1 Lu1 C5 28.5(3) . .
O1 Lu1 C5 114.6(3) . .
F1 Lu1 C10 138.8(3) . .
F1 Lu1 C10 94.1(3) 3_675 .
N2 Lu1 C10 28.2(3) . .
N1 Lu1 C10 101.7(3) . .
O1 Lu1 C10 113.9(3) . .
C5 Lu1 C10 76.2(3) . .
F1 Lu1 Fe1 155.70(14) . .
F1 Lu1 Fe1 85.94(13) 3_675 .
N2 Lu1 Fe1 66.3(2) . .
N1 Lu1 Fe1 66.5(2) . .
O1 Lu1 Fe1 128.69(17) . .
C5 Lu1 Fe1 38.7(2) . .
C10 Lu1 Fe1 38.7(2) . .
F1 Lu1 Lu1 34.92(14) . 3_675
F1 Lu1 Lu1 34.86(13) 3_675 3_675
N2 Lu1 Lu1 116.8(2) . 3_675
N1 Lu1 Lu1 114.3(2) . 3_675
O1 Lu1 Lu1 110.51(17) . 3_675
C5 Lu1 Lu1 117.9(2) . 3_675
C10 Lu1 Lu1 120.1(2) . 3_675
Fe1 Lu1 Lu1 120.80(3) . 3_675
C11 Fe1 C7 119.2(4) . .
C11 Fe1 C12 41.7(4) . .
C7 Fe1 C12 101.5(4) . .
C11 Fe1 C6 105.6(5) . .
C7 Fe1 C6 40.9(4) . .
C12 Fe1 C6 118.4(5) . .
C11 Fe1 C13 69.6(5) . .
C7 Fe1 C13 116.7(4) . .
C12 Fe1 C13 40.4(5) . .
C6 Fe1 C13 152.9(4) . .
C11 Fe1 C8 155.7(4) . .
C7 Fe1 C8 41.1(4) . .
C12 Fe1 C8 118.6(4) . .
C6 Fe1 C8 68.8(4) . .
C13 Fe1 C8 104.2(4) . .
C11 Fe1 C9 161.5(4) . .
C7 Fe1 C9 68.1(4) . .
C12 Fe1 C9 156.8(4) . .
C6 Fe1 C9 68.0(4) . .
C13 Fe1 C9 124.2(5) . .
C8 Fe1 C9 40.2(4) . .
C11 Fe1 C14 68.7(5) . .
C7 Fe1 C14 154.9(4) . .
C12 Fe1 C14 67.8(5) . .
C6 Fe1 C14 164.2(4) . .
C13 Fe1 C14 40.7(4) . .
C8 Fe1 C14 122.6(4) . .
C9 Fe1 C14 112.5(4) . .
C11 Fe1 C10 40.9(4) . .
C7 Fe1 C10 159.0(5) . .
C12 Fe1 C10 67.9(4) . .
C6 Fe1 C10 126.8(4) . .
C13 Fe1 C10 67.7(4) . .
C8 Fe1 C10 159.9(5) . .
C9 Fe1 C10 128.2(4) . .
C14 Fe1 C10 39.5(4) . .
C11 Fe1 C5 124.0(4) . .
C7 Fe1 C5 67.9(4) . .
C12 Fe1 C5 156.7(5) . .
C6 Fe1 C5 40.3(4) . .
C13 Fe1 C5 162.9(5) . .
C8 Fe1 C5 67.8(4) . .
C9 Fe1 C5 40.1(4) . .
C14 Fe1 C5 129.9(4) . .
C10 Fe1 C5 114.4(4) . .
C11 Fe1 Lu1 88.5(3) . .
C7 Fe1 Lu1 125.9(3) . .
C12 Fe1 Lu1 125.8(3) . .
C6 Fe1 Lu1 89.6(3) . .
C13 Fe1 Lu1 116.3(3) . .
C8 Fe1 Lu1 114.5(3) . .
C9 Fe1 Lu1 74.3(3) . .
C14 Fe1 Lu1 75.7(3) . .
C10 Fe1 Lu1 58.4(3) . .
C5 Fe1 Lu1 58.3(3) . .
N1 Si1 C15 105.7(5) . .
N1 Si1 C16 110.4(5) . .
C15 Si1 C16 111.3(7) . .
N1 Si1 C17 117.3(5) . .
C15 Si1 C17 106.6(6) . .
C16 Si1 C17 105.5(6) . .
Lu1 F1 Lu1 110.2(2) . 3_675
C5 N1 Si1 119.2(7) . .
C5 N1 Lu1 103.9(6) . .
Si1 N1 Lu1 132.2(5) . .
C10 N2 Si4 120.2(7) . .
C10 N2 Si3 114.7(8) . .
Si4 N2 Si3 30.0(5) . .
C10 N2 Lu1 104.8(6) . .
Si4 N2 Lu1 133.8(5) . .
Si3 N2 Lu1 135.0(5) . .
C4 O1 C1 108.3(8) . .
C4 O1 Lu1 119.8(6) . .
C1 O1 Lu1 131.8(6) . .
O1 C1 C2 104.6(9) . .
O1 C1 H1A 110.8 . .
C2 C1 H1A 110.8 . .
O1 C1 H1B 110.8 . .
C2 C1 H1B 110.8 . .
H1A C1 H1B 108.9 . .
C1 C2 C3 104.6(11) . .
C1 C2 H2A 110.8 . .
C3 C2 H2A 110.8 . .
C1 C2 H2B 110.8 . .
C3 C2 H2B 110.8 . .
H2A C2 H2B 108.9 . .
C2 C3 C4 102.7(11) . .
C2 C3 H3A 111.2 . .
C4 C3 H3A 111.2 . .
C2 C3 H3B 111.2 . .
C4 C3 H3B 111.2 . .
H3A C3 H3B 109.1 . .
N2 Si3 C22 101.8(9) . .
N2 Si3 C62 114.2(13) . .
C22 Si3 C62 99.7(14) . .
N2 Si3 C26 119.0(10) . .
C22 Si3 C26 122.0(11) . .
C62 Si3 C26 98.9(14) . .
C64 C62 C66 106(3) . .
C64 C62 C71 122(3) . .
C66 C62 C71 111(3) . .
C64 C62 Si3 109(2) . .
C66 C62 Si3 105(3) . .
C71 C62 Si3 102.6(19) . .
C62 C66 H66A 109.5 . .
C62 C66 H66B 109.5 . .
H66A C66 H66B 109.5 . .
C62 C66 H66C 109.5 . .
H66A C66 H66C 109.5 . .
H66B C66 H66C 109.5 . .
N2 Si4 C61 111.3(8) . .
N2 Si4 C71 120.1(8) . .
C61 Si4 C71 101.2(8) . .
N2 Si4 C22 101.9(6) . .
C61 Si4 C22 105.6(9) . .
C71 Si4 C22 116.1(8) . .
C63 C61 C65 106.6(17) . .
C63 C61 C26 107.5(15) . .
C65 C61 C26 112.7(18) . .
C63 C61 Si4 110.7(14) . .
C65 C61 Si4 111.7(16) . .
C26 C61 Si4 107.6(12) . .
C61 C63 H63A 109.5 . .
C61 C63 H63B 109.5 . .
H63A C63 H63B 109.5 . .
C61 C63 H63C 109.5 . .
H63A C63 H63C 109.5 . .
H63B C63 H63C 109.5 . .
C61 C65 H65A 109.5 . .
C61 C65 H65B 109.5 . .
H65A C65 H65B 109.5 . .
C61 C65 H65C 109.5 . .
H65A C65 H65C 109.5 . .
H65B C65 H65C 109.5 . .
C62 C71 Si4 50.5(12) . .
C62 C71 H71A 109.5 . .
Si4 C71 H71A 84.2 . .
C62 C71 H71B 109.5 . .
Si4 C71 H71B 78.4 . .
H71A C71 H71B 109.5 . .
C62 C71 H71C 109.5 . .
Si4 C71 H71C 159.6 . .
H71A C71 H71C 109.5 . .
H71B C71 H71C 109.5 . .
C62 C71 H71D 156.1 . .
Si4 C71 H71D 109.5 . .
H71A C71 H71D 49.7 . .
H71B C71 H71D 73.6 . .
H71C C71 H71D 90.9 . .
C62 C71 H71E 91.6 . .
Si4 C71 H71E 109.5 . .
H71A C71 H71E 158.9 . .
H71B C71 H71E 60.1 . .
H71C C71 H71E 62.5 . .
H71D C71 H71E 109.5 . .
C62 C71 H71F 72.2 . .
Si4 C71 H71F 109.5 . .
H71A C71 H71F 79.3 . .
H71B C71 H71F 169.1 . .
H71C C71 H71F 60.6 . .
H71D C71 H71F 109.5 . .
H71E C71 H71F 109.5 . .
O1 C4 C3 106.3(9) . .
O1 C4 H4A 110.5 . .
C3 C4 H4A 110.5 . .
O1 C4 H4B 110.5 . .
C3 C4 H4B 110.5 . .
H4A C4 H4B 108.7 . .
N1 C5 C6 128.2(10) . .
N1 C5 C9 125.6(9) . .
C6 C5 C9 106.3(9) . .
N1 C5 Fe1 128.6(7) . .
C6 C5 Fe1 66.8(6) . .
C9 C5 Fe1 68.0(6) . .
N1 C5 Lu1 47.6(5) . .
C6 C5 Lu1 127.4(7) . .
C9 C5 Lu1 100.1(6) . .
Fe1 C5 Lu1 83.0(3) . .
C7 C6 C5 108.8(10) . .
C7 C6 Fe1 69.2(6) . .
C5 C6 Fe1 72.9(6) . .
C7 C6 H6 125.6 . .
C5 C6 H6 125.6 . .
Fe1 C6 H6 125.6 . .
C6 C7 C8 108.1(9) . .
C6 C7 Fe1 69.9(6) . .
C8 C7 Fe1 70.1(6) . .
C6 C7 H7 126.0 . .
C8 C7 H7 126.0 . .
Fe1 C7 H7 126.0 . .
C9 C8 C7 107.5(9) . .
C9 C8 Fe1 70.7(6) . .
C7 C8 Fe1 68.8(6) . .
C9 C8 H8 126.2 . .
C7 C8 H8 126.2 . .
Fe1 C8 H8 126.2 . .
C8 C9 C5 109.3(9) . .
C8 C9 Fe1 69.1(6) . .
C5 C9 Fe1 71.9(6) . .
C8 C9 H9 125.4 . .
C5 C9 H9 125.4 . .
Fe1 C9 H9 125.4 . .
N2 C10 C14 126.4(10) . .
N2 C10 C11 126.3(10) . .
C14 C10 C11 107.2(9) . .
N2 C10 Fe1 128.4(7) . .
C14 C10 Fe1 68.3(6) . .
C11 C10 Fe1 66.0(6) . .
N2 C10 Lu1 47.1(5) . .
C14 C10 Lu1 102.8(7) . .
C11 C10 Lu1 123.4(8) . .
Fe1 C10 Lu1 82.9(3) . .
C12 C11 C10 106.5(9) . .
C12 C11 Fe1 69.4(6) . .
C10 C11 Fe1 73.0(6) . .
C12 C11 H11 126.6 . .
C10 C11 H11 126.6 . .
Fe1 C11 H11 126.6 . .
C13 C12 C11 109.1(9) . .
C13 C12 Fe1 70.2(7) . .
C11 C12 Fe1 68.9(6) . .
C13 C12 H12 125.5 . .
C11 C12 H12 125.5 . .
Fe1 C12 H12 125.5 . .
C12 C13 C14 107.7(10) . .
C12 C13 Fe1 69.5(7) . .
C14 C13 Fe1 70.8(6) . .
C12 C13 H13 126.2 . .
C14 C13 H13 126.2 . .
Fe1 C13 H13 126.2 . .
C10 C14 C13 109.2(10) . .
C10 C14 Fe1 72.1(6) . .
C13 C14 Fe1 68.6(6) . .
C10 C14 H14 125.4 . .
C13 C14 H14 125.4 . .
Fe1 C14 H14 125.4 . .
Si1 C15 H15A 109.5 . .
Si1 C15 H15B 109.5 . .
H15A C15 H15B 109.5 . .
Si1 C15 H15C 109.5 . .
H15A C15 H15C 109.5 . .
H15B C15 H15C 109.5 . .
Si1 C16 H16A 109.5 . .
Si1 C16 H16B 109.5 . .
H16A C16 H16B 109.5 . .
Si1 C16 H16C 109.5 . .
H16A C16 H16C 109.5 . .
H16B C16 H16C 109.5 . .
C18 C17 C20 107.3(15) . .
C18 C17 C19 107.5(12) . .
C20 C17 C19 108.8(12) . .
C18 C17 Si1 112.7(9) . .
C20 C17 Si1 110.8(9) . .
C19 C17 Si1 109.6(10) . .
C17 C18 H18A 109.5 . .
C17 C18 H18B 109.5 . .
H18A C18 H18B 109.5 . .
C17 C18 H18C 109.5 . .
H18A C18 H18C 109.5 . .
H18B C18 H18C 109.5 . .
C17 C19 H19A 109.5 . .
C17 C19 H19B 109.5 . .
H19A C19 H19B 109.5 . .
C17 C19 H19C 109.5 . .
H19A C19 H19C 109.5 . .
H19B C19 H19C 109.5 . .
C17 C20 H20A 109.5 . .
C17 C20 H20B 109.5 . .
H20A C20 H20B 109.5 . .
C17 C20 H20C 109.5 . .
H20A C20 H20C 109.5 . .
H20B C20 H20C 109.5 . .
Si3 C22 Si4 27.5(5) . .
Si3 C22 H22A 109.5 . .
Si4 C22 H22A 82.8 . .
Si3 C22 H22B 109.5 . .
Si4 C22 H22B 127.0 . .
H22A C22 H22B 109.5 . .
Si3 C22 H22C 109.5 . .
Si4 C22 H22C 114.3 . .
H22A C22 H22C 109.5 . .
H22B C22 H22C 109.5 . .
Si3 C22 H22D 136.7 . .
Si4 C22 H22D 109.5 . .
H22A C22 H22D 27.6 . .
H22B C22 H22D 97.6 . .
H22C C22 H22D 91.5 . .
Si3 C22 H22E 92.0 . .
Si4 C22 H22E 109.5 . .
H22A C22 H22E 113.8 . .
H22B C22 H22E 17.8 . .
H22C C22 H22E 120.9 . .
H22D C22 H22E 109.5 . .
Si3 C22 H22F 97.1 . .
Si4 C22 H22F 109.5 . .
H22A C22 H22F 127.5 . .
H22B C22 H22F 102.6 . .
H22C C22 H22F 18.4 . .
H22D C22 H22F 109.5 . .
H22E C22 H22F 109.5 . .
C61 C26 Si3 49.2(9) . .
C61 C26 H26A 63.2 . .
Si3 C26 H26A 109.5 . .
C61 C26 H26B 109.6 . .
Si3 C26 H26B 109.5 . .
H26A C26 H26B 109.5 . .
C61 C26 H26C 140.2 . .
Si3 C26 H26C 109.5 . .
H26A C26 H26C 109.5 . .
H26B C26 H26C 109.5 . .
C61 C26 H26D 109.5 . .
Si3 C26 H26D 60.6 . .
H26A C26 H26D 164.5 . .
H26B C26 H26D 85.7 . .
H26C C26 H26D 66.6 . .
C61 C26 H26E 109.5 . .
Si3 C26 H26E 119.9 . .
H26A C26 H26E 63.7 . .
H26B C26 H26E 129.7 . .
H26C C26 H26E 46.1 . .
H26D C26 H26E 109.5 . .
C61 C26 H26F 109.5 . .
Si3 C26 H26F 130.2 . .
H26A C26 H26F 86.0 . .
H26B C26 H26F 26.0 . .
H26C C26 H26F 108.8 . .
H26D C26 H26F 109.5 . .
H26E C26 H26F 109.5 . .

loop_
_geom_bond_atom_site_label_1
_geom_bond_atom_site_label_2
_geom_bond_distance
_geom_bond_site_symmetry_2
Lu1 F1 2.182(5) .
Lu1 F1 2.186(5) 3_675
Lu1 N2 2.187(9) .
Lu1 N1 2.191(8) .
Lu1 O1 2.287(7) .
Lu1 C5 2.882(10) .
Lu1 C10 2.888(10) .
Lu1 Fe1 3.3630(15) .
Lu1 Lu1 3.5827(10) 3_675
Fe1 C11 2.023(10) .
Fe1 C7 2.028(10) .
Fe1 C12 2.029(12) .
Fe1 C6 2.037(11) .
Fe1 C13 2.038(11) .
Fe1 C8 2.046(10) .
Fe1 C9 2.066(10) .
Fe1 C14 2.068(10) .
Fe1 C10 2.118(10) .
Fe1 C5 2.118(10) .
Si1 N1 1.714(9) .
Si1 C15 1.873(11) .
Si1 C16 1.879(14) .
Si1 C17 1.910(13) .
F1 Lu1 2.186(5) 3_675
N1 C5 1.418(13) .
N2 C10 1.409(12) .
N2 Si4 1.722(9) .
N2 Si3 1.801(14) .
O1 C4 1.451(13) .
O1 C1 1.487(12) .
C1 C2 1.491(16) .
C1 H1A 0.9900 .
C1 H1B 0.9900 .
C2 C3 1.492(19) .
C2 H2A 0.9900 .
C2 H2B 0.9900 .
C3 C4 1.497(17) .
C3 H3A 0.9900 .
C3 H3B 0.9900 .
Si3 C22 1.883(18) .
Si3 C62 1.91(3) .
Si3 C26 1.96(2) .
C62 C64 1.52(4) .
C62 C66 1.61(6) .
C62 C71 1.65(4) .
C64 H64A 0.9800 .
C64 H64B 0.9800 .
C64 H64C 0.9800 .
C66 H66A 0.9800 .
C66 H66B 0.9800 .
C66 H66C 0.9800 .
Si4 C61 1.88(2) .
Si4 C71 1.93(2) .
Si4 C22 1.953(16) .
C61 C63 1.53(2) .
C61 C65 1.54(3) .
C61 C26 1.57(2) .
C63 H63A 0.9800 .
C63 H63B 0.9800 .
C63 H63C 0.9800 .
C65 H65A 0.9800 .
C65 H65B 0.9800 .
C65 H65C 0.9800 .
C71 H71A 0.9800 .
C71 H71B 0.9800 .
C71 H71C 0.9800 .
C71 H71D 0.9800 .
C71 H71E 0.9800 .
C71 H71F 0.9800 .
C4 H4A 0.9900 .
C4 H4B 0.9900 .
C5 C6 1.432(14) .
C5 C9 1.437(15) .
C6 C7 1.420(15) .
C6 H6 1.0000 .
C7 C8 1.430(16) .
C7 H7 1.0000 .
C8 C9 1.413(14) .
C8 H8 1.0000 .
C9 H9 1.0000 .
C10 C14 1.417(15) .
C10 C11 1.451(15) .
C11 C12 1.441(14) .
C11 H11 1.0000 .
C12 C13 1.404(17) .
C12 H12 1.0000 .
C13 C14 1.426(15) .
C13 H13 1.0000 .
C14 H14 1.0000 .
C15 H15A 0.9800 .
C15 H15B 0.9800 .
C15 H15C 0.9800 .
C16 H16A 0.9800 .
C16 H16B 0.9800 .
C16 H16C 0.9800 .
C17 C18 1.51(2) .
C17 C20 1.514(18) .
C17 C19 1.521(18) .
C18 H18A 0.9800 .
C18 H18B 0.9800 .
C18 H18C 0.9800 .
C19 H19A 0.9800 .
C19 H19B 0.9800 .
C19 H19C 0.9800 .
C20 H20A 0.9800 .
C20 H20B 0.9800 .
C20 H20C 0.9800 .
C22 H22A 0.9800 .
C22 H22B 0.9800 .
C22 H22C 0.9800 .
C22 H22D 0.9800 .
C22 H22E 0.9800 .
C22 H22F 0.9800 .
C26 H26A 0.9800 .
C26 H26B 0.9800 .
C26 H26C 0.9800 .
C26 H26D 0.9800 .
C26 H26E 0.9800 .
C26 H26F 0.9800 .
